data_2234774
loop_
_publ_author_name
'Ha, Kwang'

_publ_section_title
;
 (2,2'-Biquinoline-\k^2^<i>N</i>,<i>N</i>')dibromidopalladium(II)
;
_journal_coeditor_code RK2351
_journal_issue 5
_journal_name_full 'Acta Crystallographica Section E'
_journal_page_first m618
_journal_paper_doi 10.1107/S1600536812015425
_journal_volume 68
_journal_year 2012
_chemical_formula_iupac '[Pd Br2 (C18 H12 N2)]'
_chemical_formula_moiety 'C18 H12 Br2 N2 Pd'
_chemical_formula_sum 'C18 H12 Br2 N2 Pd'
_chemical_formula_weight 522.50
_chemical_name_systematic
;
(2,2'-Biquinoline-\k^2^<i>N</i>,<i>N</i>')dibromidopalladium(II)
;
_space_group_IT_number 2
_symmetry_cell_setting triclinic
_symmetry_space_group_name_Hall '-P 1'
_symmetry_space_group_name_H-M 'P -1'
_atom_sites_solution_hydrogens geom
_atom_sites_solution_primary direct
_atom_sites_solution_secondary difmap
_cell_angle_alpha 72.3980(10)
_cell_angle_beta 69.3180(10)
_cell_angle_gamma 87.2580(10)
_cell_formula_units_Z 2
_cell_length_a 8.9390(5)
_cell_length_b 9.2187(5)
_cell_length_c 11.1486(6)
_cell_measurement_reflns_used 3201
_cell_measurement_temperature 200(2)
_cell_measurement_theta_max 26.00
_cell_measurement_theta_min 2.57
_cell_volume 817.47(8)
_computing_cell_refinement '<i>SAINT</i> (Bruker, 2000)'
_computing_data_collection '<i>SMART</i> (Bruker, 2000)'
_computing_data_reduction '<i>SAINT</i> (Bruker, 2000)'
_computing_molecular_graphics '<i>ORTEP-3</i> (Farrugia, 1997) and <i>PLATON</i> (Spek, 2009)'
_computing_publication_material '<i>SHELXL97</i> (Sheldrick, 2008)'
_computing_structure_refinement '<i>SHELXL97</i> (Sheldrick, 2008)'
_computing_structure_solution '<i>SHELXS97</i> (Sheldrick, 2008)'
_diffrn_ambient_temperature 200(2)
_diffrn_measured_fraction_theta_full 0.975
_diffrn_measured_fraction_theta_max 0.975
_diffrn_measurement_device_type 'Bruker SMART 1000 CCD'
_diffrn_measurement_method '\f and \w scans'
_diffrn_radiation_monochromator graphite
_diffrn_radiation_source 'fine-focus sealed tube'
_diffrn_radiation_type MoK\a
_diffrn_radiation_wavelength 0.71073
_diffrn_reflns_av_R_equivalents 0.0180
_diffrn_reflns_av_sigmaI/netI 0.0334
_diffrn_reflns_limit_h_max 11
_diffrn_reflns_limit_h_min -10
_diffrn_reflns_limit_k_max 10
_diffrn_reflns_limit_k_min -11
_diffrn_reflns_limit_l_max 13
_diffrn_reflns_limit_l_min -13
_diffrn_reflns_number 5100
_diffrn_reflns_theta_full 25.99
_diffrn_reflns_theta_max 25.99
_diffrn_reflns_theta_min 2.05
_diffrn_standards_decay_% 0
_diffrn_standards_interval_count 0
_diffrn_standards_interval_time 0
_diffrn_standards_number 0
_exptl_absorpt_coefficient_mu 6.022
_exptl_absorpt_correction_T_max 1.000000
_exptl_absorpt_correction_T_min 0.812454
_exptl_absorpt_correction_type multi-scan
_exptl_absorpt_process_details '(<i>SADABS</i>; Bruker, 2000)'
_exptl_crystal_colour red
_exptl_crystal_density_diffrn 2.123
_exptl_crystal_density_method 'not measured'
_exptl_crystal_description block
_exptl_crystal_F_000 500
_exptl_crystal_size_max 0.17
_exptl_crystal_size_mid 0.12
_exptl_crystal_size_min 0.11
_refine_diff_density_max 0.668
_refine_diff_density_min -0.649
_refine_ls_extinction_method none
_refine_ls_goodness_of_fit_ref 1.115
_refine_ls_hydrogen_treatment constr
_refine_ls_matrix_type full
_refine_ls_number_parameters 208
_refine_ls_number_reflns 3126
_refine_ls_number_restraints 0
_refine_ls_restrained_S_all 1.115
_refine_ls_R_factor_all 0.0395
_refine_ls_R_factor_gt 0.0283
_refine_ls_shift/su_max 0.000
_refine_ls_shift/su_mean 0.000
_refine_ls_structure_factor_coef Fsqd
_refine_ls_weighting_details 'calc w=1/[\s^2^(Fo^2^)+(0.0152P)^2^+2.2618P] where P=(Fo^2^+2Fc^2^)/3'
_refine_ls_weighting_scheme calc
_refine_ls_wR_factor_gt 0.0569
_refine_ls_wR_factor_ref 0.0698
_reflns_number_gt 2612
_reflns_number_total 3126
_reflns_threshold_expression >2\s(I)
_cod_data_source_file rk2351.cif
_cod_data_source_block I
_cod_database_code 2234774
_cod_database_fobs_code 2234774

loop_
_symmetry_equiv_pos_as_xyz
'x, y, z'
'-x, -y, -z'

loop_
_atom_site_type_symbol
_atom_site_label
_atom_site_fract_x
_atom_site_fract_y
_atom_site_fract_z
_atom_site_U_iso_or_equiv
_atom_site_adp_type
_atom_site_calc_flag
_atom_site_refinement_flags
_atom_site_occupancy
_atom_site_symmetry_multiplicity
Pd Pd1 0.18588(4) 0.23543(4) 0.12682(3) 0.02511(10) Uani d . 1 1
Br Br1 0.27983(6) 0.30923(6) 0.27917(5) 0.03917(15) Uani d . 1 1
Br Br2 0.46432(6) 0.24992(6) -0.01469(5) 0.03636(14) Uani d . 1 1
N N1 -0.0535(4) 0.2651(4) 0.2177(4) 0.0272(8) Uani d . 1 1
N N2 0.0935(4) 0.2114(4) -0.0130(4) 0.0262(8) Uani d . 1 1
C C1 -0.1396(6) 0.2604(5) 0.3488(5) 0.0298(11) Uani d . 1 1
C C2 -0.0886(6) 0.1742(6) 0.4531(5) 0.0355(11) Uani d . 1 1
H H2 0.0083 0.1239 0.4333 0.043 Uiso calc R 1 1
C C3 -0.1800(7) 0.1634(6) 0.5841(5) 0.0429(13) Uani d . 1 1
H H3 -0.1471 0.1023 0.6546 0.051 Uiso calc R 1 1
C C4 -0.3222(7) 0.2412(7) 0.6164(6) 0.0492(15) Uani d . 1 1
H H4 -0.3821 0.2355 0.7073 0.059 Uiso calc R 1 1
C C5 -0.3710(7) 0.3236(7) 0.5160(6) 0.0488(15) Uani d . 1 1
H H5 -0.4661 0.3762 0.5375 0.059 Uiso calc R 1 1
C C6 -0.2853(6) 0.3342(6) 0.3796(5) 0.0340(11) Uani d . 1 1
C C7 -0.3393(6) 0.4086(6) 0.2740(6) 0.0428(13) Uani d . 1 1
H H7 -0.4315 0.4659 0.2909 0.051 Uiso calc R 1 1
C C8 -0.2613(6) 0.3996(5) 0.1484(6) 0.0350(12) Uani d . 1 1
H H8 -0.3032 0.4427 0.0789 0.042 Uiso calc R 1 1
C C9 -0.1173(6) 0.3254(5) 0.1219(5) 0.0297(11) Uani d . 1 1
C C10 -0.0315(5) 0.2984(5) -0.0078(5) 0.0267(10) Uani d . 1 1
C C11 -0.0841(6) 0.3520(5) -0.1181(5) 0.0358(12) Uani d . 1 1
H H11 -0.1739 0.4125 -0.1125 0.043 Uiso calc R 1 1
C C12 -0.0034(6) 0.3152(6) -0.2328(5) 0.0386(13) Uani d . 1 1
H H12 -0.0303 0.3588 -0.3108 0.046 Uiso calc R 1 1
C C13 0.1192(6) 0.2134(6) -0.2371(5) 0.0367(12) Uani d . 1 1
C C14 0.1985(7) 0.1614(7) -0.3494(5) 0.0426(14) Uani d . 1 1
H H14 0.1746 0.2013 -0.4292 0.051 Uiso calc R 1 1
C C15 0.3082(7) 0.0553(6) -0.3442(6) 0.0432(13) Uani d . 1 1
H H15 0.3597 0.0206 -0.4200 0.052 Uiso calc R 1 1
C C16 0.3463(6) -0.0038(6) -0.2269(5) 0.0390(12) Uani d . 1 1
H H16 0.4214 -0.0800 -0.2235 0.047 Uiso calc R 1 1
C C17 0.2771(6) 0.0469(5) -0.1187(5) 0.0327(11) Uani d . 1 1
H H17 0.3049 0.0066 -0.0408 0.039 Uiso calc R 1 1
C C18 0.1640(6) 0.1591(5) -0.1213(5) 0.0293(10) Uani d . 1 1

loop_
_atom_site_aniso_label
_atom_site_aniso_U_11
_atom_site_aniso_U_22
_atom_site_aniso_U_33
_atom_site_aniso_U_12
_atom_site_aniso_U_13
_atom_site_aniso_U_23
Pd1 0.02232(19) 0.03082(19) 0.02356(19) 0.00450(14) -0.01142(15) -0.00677(15)
Br1 0.0325(3) 0.0603(3) 0.0312(3) 0.0010(2) -0.0168(2) -0.0163(3)
Br2 0.0241(3) 0.0522(3) 0.0343(3) 0.0056(2) -0.0098(2) -0.0166(2)
N1 0.021(2) 0.030(2) 0.031(2) 0.0009(16) -0.0103(17) -0.0085(17)
N2 0.023(2) 0.031(2) 0.023(2) 0.0006(16) -0.0107(16) -0.0026(17)
C1 0.024(2) 0.031(2) 0.037(3) -0.003(2) -0.011(2) -0.012(2)
C2 0.034(3) 0.040(3) 0.031(3) -0.001(2) -0.011(2) -0.008(2)
C3 0.041(3) 0.049(3) 0.032(3) -0.009(3) -0.007(2) -0.008(3)
C4 0.042(3) 0.061(4) 0.035(3) -0.009(3) 0.006(3) -0.021(3)
C5 0.028(3) 0.053(3) 0.062(4) -0.002(3) 0.000(3) -0.032(3)
C6 0.021(2) 0.035(3) 0.043(3) -0.002(2) -0.006(2) -0.015(2)
C7 0.029(3) 0.038(3) 0.067(4) 0.010(2) -0.017(3) -0.026(3)
C8 0.028(3) 0.032(3) 0.050(3) 0.004(2) -0.021(2) -0.012(2)
C9 0.028(3) 0.026(2) 0.041(3) 0.002(2) -0.020(2) -0.010(2)
C10 0.026(2) 0.023(2) 0.033(3) -0.0025(19) -0.015(2) -0.005(2)
C11 0.033(3) 0.034(3) 0.048(3) 0.001(2) -0.027(3) -0.008(2)
C12 0.046(3) 0.042(3) 0.032(3) -0.008(3) -0.026(3) -0.001(2)
C13 0.037(3) 0.043(3) 0.030(3) -0.006(2) -0.015(2) -0.007(2)
C14 0.046(3) 0.058(4) 0.023(3) -0.018(3) -0.013(2) -0.007(2)
C15 0.040(3) 0.053(3) 0.037(3) -0.007(3) -0.004(3) -0.025(3)
C16 0.035(3) 0.038(3) 0.045(3) -0.005(2) -0.009(2) -0.018(3)
C17 0.033(3) 0.035(3) 0.030(3) 0.000(2) -0.010(2) -0.011(2)
C18 0.031(3) 0.033(3) 0.027(3) -0.005(2) -0.013(2) -0.009(2)

loop_
_atom_type_symbol
_atom_type_description
_atom_type_scat_dispersion_real
_atom_type_scat_dispersion_imag
_atom_type_scat_source
C C 0.0033 0.0016 'International Tables Vol C Tables 4.2.6.8 and 6.1.1.4'
H H 0.0000 0.0000 'International Tables Vol C Tables 4.2.6.8 and 6.1.1.4'
Br Br -0.2901 2.4595 'International Tables Vol C Tables 4.2.6.8 and 6.1.1.4'
N N 0.0061 0.0033 'International Tables Vol C Tables 4.2.6.8 and 6.1.1.4'
Pd Pd -0.9988 1.0072 'International Tables Vol C Tables 4.2.6.8 and 6.1.1.4'

loop_
_geom_angle_atom_site_label_1
_geom_angle_atom_site_label_2
_geom_angle_atom_site_label_3
_geom_angle
N1 Pd1 N2 78.90(15)
N1 Pd1 Br1 96.71(11)
N2 Pd1 Br1 169.85(10)
N1 Pd1 Br2 167.99(11)
N2 Pd1 Br2 96.02(11)
Br1 Pd1 Br2 86.49(2)
C9 N1 C1 119.3(4)
C9 N1 Pd1 109.1(3)
C1 N1 Pd1 130.2(3)
C10 N2 C18 120.3(4)
C10 N2 Pd1 107.9(3)
C18 N2 Pd1 129.2(3)
N1 C1 C2 119.9(4)
N1 C1 C6 120.1(4)
C2 C1 C6 119.9(5)
C3 C2 C1 119.4(5)
C3 C2 H2 120.3
C1 C2 H2 120.3
C2 C3 C4 121.6(5)
C2 C3 H3 119.2
C4 C3 H3 119.2
C5 C4 C3 118.8(5)
C5 C4 H4 120.6
C3 C4 H4 120.6
C4 C5 C6 122.2(5)
C4 C5 H5 118.9
C6 C5 H5 118.9
C7 C6 C5 123.6(5)
C7 C6 C1 118.3(5)
C5 C6 C1 118.0(5)
C8 C7 C6 120.6(5)
C8 C7 H7 119.7
C6 C7 H7 119.7
C7 C8 C9 119.2(5)
C7 C8 H8 120.4
C9 C8 H8 120.4
N1 C9 C8 121.8(5)
N1 C9 C10 114.9(4)
C8 C9 C10 123.1(4)
N2 C10 C11 121.6(4)
N2 C10 C9 116.2(4)
C11 C10 C9 122.1(4)
C12 C11 C10 118.7(5)
C12 C11 H11 120.7
C10 C11 H11 120.7
C11 C12 C13 120.8(5)
C11 C12 H12 119.6
C13 C12 H12 119.6
C12 C13 C14 123.4(5)
C12 C13 C18 117.9(5)
C14 C13 C18 118.7(5)
C15 C14 C13 120.7(5)
C15 C14 H14 119.6
C13 C14 H14 119.6
C14 C15 C16 120.3(5)
C14 C15 H15 119.9
C16 C15 H15 119.9
C17 C16 C15 120.9(5)
C17 C16 H16 119.6
C15 C16 H16 119.6
C16 C17 C18 120.4(5)
C16 C17 H17 119.8
C18 C17 H17 119.8
N2 C18 C17 121.0(4)
N2 C18 C13 120.1(4)
C17 C18 C13 118.9(4)

loop_
_geom_bond_atom_site_label_1
_geom_bond_atom_site_label_2
_geom_bond_distance
Pd1 N1 2.064(4)
Pd1 N2 2.073(4)
Pd1 Br1 2.4113(6)
Pd1 Br2 2.4151(6)
N1 C9 1.349(6)
N1 C1 1.378(6)
N2 C10 1.339(6)
N2 C18 1.369(6)
C1 C2 1.405(7)
C1 C6 1.421(7)
C2 C3 1.373(7)
C2 H2 0.9500
C3 C4 1.416(8)
C3 H3 0.9500
C4 C5 1.350(8)
C4 H4 0.9500
C5 C6 1.415(7)
C5 H5 0.9500
C6 C7 1.404(7)
C7 C8 1.352(7)
C7 H7 0.9500
C8 C9 1.407(7)
C8 H8 0.9500
C9 C10 1.468(7)
C10 C11 1.413(6)
C11 C12 1.363(7)
C11 H11 0.9500
C12 C13 1.405(7)
C12 H12 0.9500
C13 C14 1.415(7)
C13 C18 1.425(6)
C14 C15 1.355(8)
C14 H14 0.9500
C15 C16 1.411(8)
C15 H15 0.9500
C16 C17 1.357(7)
C16 H16 0.9500
C17 C18 1.413(7)
C17 H17 0.9500

loop_
_geom_hbond_atom_site_label_D
_geom_hbond_atom_site_label_H
_geom_hbond_atom_site_label_A
_geom_hbond_site_symmetry_A
_geom_hbond_distance_DH
_geom_hbond_distance_HA
_geom_hbond_distance_DA
_geom_hbond_angle_DHA
C2 H2 Br1 . 0.95 2.73 3.252(5) 115.5
C14 H14 Br1 1_554 0.95 2.90 3.754(5) 149.9
C17 H17 Br2 . 0.95 2.85 3.261(5) 107.1

loop_
_geom_torsion_atom_site_label_1
_geom_torsion_atom_site_label_2
_geom_torsion_atom_site_label_3
_geom_torsion_atom_site_label_4
_geom_torsion
N2 Pd1 N1 C9 -29.4(3)
Br1 Pd1 N1 C9 141.3(3)
Br2 Pd1 N1 C9 36.4(7)
N2 Pd1 N1 C1 164.1(4)
Br1 Pd1 N1 C1 -25.1(4)
Br2 Pd1 N1 C1 -130.0(5)
N1 Pd1 N2 C10 30.8(3)
Br1 Pd1 N2 C10 -34.3(8)
Br2 Pd1 N2 C10 -138.2(3)
N1 Pd1 N2 C18 -168.0(4)
Br1 Pd1 N2 C18 126.9(5)
Br2 Pd1 N2 C18 23.0(4)
C9 N1 C1 C2 168.6(4)
Pd1 N1 C1 C2 -26.1(6)
C9 N1 C1 C6 -7.3(6)
Pd1 N1 C1 C6 158.0(3)
N1 C1 C2 C3 -176.4(4)
C6 C1 C2 C3 -0.5(7)
C1 C2 C3 C4 -2.1(8)
C2 C3 C4 C5 2.2(8)
C3 C4 C5 C6 0.3(9)
C4 C5 C6 C7 174.7(5)
C4 C5 C6 C1 -2.8(8)
N1 C1 C6 C7 1.1(7)
C2 C1 C6 C7 -174.7(4)
N1 C1 C6 C5 178.7(4)
C2 C1 C6 C5 2.9(7)
C5 C6 C7 C8 -172.2(5)
C1 C6 C7 C8 5.3(7)
C6 C7 C8 C9 -5.3(8)
C1 N1 C9 C8 7.4(7)
Pd1 N1 C9 C8 -160.8(4)
C1 N1 C9 C10 -168.6(4)
Pd1 N1 C9 C10 23.2(5)
C7 C8 C9 N1 -1.0(7)
C7 C8 C9 C10 174.6(5)
C18 N2 C10 C11 -6.7(7)
Pd1 N2 C10 C11 156.5(4)
C18 N2 C10 C9 169.1(4)
Pd1 N2 C10 C9 -27.7(4)
N1 C9 C10 N2 3.3(6)
C8 C9 C10 N2 -172.6(4)
N1 C9 C10 C11 179.1(4)
C8 C9 C10 C11 3.1(7)
N2 C10 C11 C12 -0.9(7)
C9 C10 C11 C12 -176.4(4)
C10 C11 C12 C13 6.4(7)
C11 C12 C13 C14 174.8(5)
C11 C12 C13 C18 -4.5(7)
C12 C13 C14 C15 -175.5(5)
C18 C13 C14 C15 3.8(8)
C13 C14 C15 C16 -0.7(8)
C14 C15 C16 C17 -1.6(8)
C15 C16 C17 C18 0.6(7)
C10 N2 C18 C17 -169.1(4)
Pd1 N2 C18 C17 31.7(6)
C10 N2 C18 C13 8.5(6)
Pd1 N2 C18 C13 -150.7(4)
C16 C17 C18 N2 -179.9(4)
C16 C17 C18 C13 2.5(7)
C12 C13 C18 N2 -3.0(7)
C14 C13 C18 N2 177.7(4)
C12 C13 C18 C17 174.7(4)
C14 C13 C18 C17 -4.7(7)

loop_
_cod_related_entry_id
_cod_related_entry_database
_cod_related_entry_code
1 ChemSpider 30657711
